data_2243415
loop_
_publ_author_name
'Dallasta Pedroso, Sofia'
'Caracelli, Ignez'
'Zukerman-Schpector, Julio'
'Soto-Monsalve, Monica'
'De Almeida Santos, Regina H.'
'Correia, Carlos Roque D.'
'Llanes Garcia, Ariel L.'
'Kwong, Huey Chong'
'Tiekink, Edward R. T.'

_publ_section_title
;
 1-Ethyl 2-methyl 3,4-bis(acetyloxy)pyrrolidine-1,2-dicarboxylate: crystal
 structure, Hirshfeld surface analysis and computational chemistry
;
_journal_coeditor_code HB7916
_journal_issue 6
_journal_name_full 'Acta Crystallographica Section E'
_journal_page_first 967
_journal_page_last 972
_journal_paper_doi 10.1107/S205698902000701X
_journal_volume 76
_journal_year 2020
_chemical_formula_iupac 'C13 H19 N O8'
_chemical_formula_moiety 'C13 H19 N O8'
_chemical_formula_sum 'C13 H19 N O8'
_chemical_formula_weight 317.29
_chemical_name_systematic
;
1-Ethyl 2-methyl 3,4-bis(acetyloxy)pyrrolidine-1,2-dicarboxylate
;
_space_group_crystal_system triclinic
_space_group_IT_number 2
_space_group_name_Hall '-P 1'
_space_group_name_H-M_alt 'P -1'
_atom_sites_solution_hydrogens geom
_atom_sites_solution_primary direct
_atom_sites_solution_secondary difmap
_audit_creation_method SHELXL-2018/3
_cell_angle_alpha 100.607(11)
_cell_angle_beta 99.011(10)
_cell_angle_gamma 105.054(7)
_cell_formula_units_Z 2
_cell_length_a 6.8291(5)
_cell_length_b 7.8670(11)
_cell_length_c 15.814(3)
_cell_measurement_reflns_used 25
_cell_measurement_temperature 290(2)
_cell_measurement_theta_max 18.15
_cell_measurement_theta_min 10.77
_cell_volume 787.5(2)
_computing_cell_refinement
;
CAD-4 EXPRESS (Enraf Nonius, 1989)
;
_computing_data_collection
;
CAD-4 EXPRESS (Enraf Nonius, 1989)
;
_computing_data_reduction
;
XCAD4 (Harms & Wocadlo, 1995)
;
_computing_molecular_graphics
;
ORTEP-3 for Windows (Farrugia, 2012), <i>MarvinSketch</i>
(ChemAxon, 2010) and DIAMOND (Brandenburg, 2006)
;
_computing_publication_material
;
PublCIF (Westrip, 2010)
;
_computing_structure_refinement
;
<i>SHELXL2018/3</i> (Sheldrick, 2015)
;
_computing_structure_solution
;
SIR2014 (Burla <i>et al.</i>,  2015)
;
_diffrn_ambient_temperature 290(2)
_diffrn_measured_fraction_theta_full 0.998
_diffrn_measured_fraction_theta_max 0.995
_diffrn_measurement_device_type 'Enraf Nonius TurboCAD-4'
_diffrn_measurement_method 'non-profiled \w/2\q scans'
_diffrn_radiation_type MoK\a
_diffrn_radiation_wavelength 0.71073
_diffrn_reflns_av_R_equivalents 0.0201
_diffrn_reflns_av_unetI/netI 0.0503
_diffrn_reflns_limit_h_max 9
_diffrn_reflns_limit_h_min -9
_diffrn_reflns_limit_k_max 11
_diffrn_reflns_limit_k_min 0
_diffrn_reflns_limit_l_max 21
_diffrn_reflns_limit_l_min -22
_diffrn_reflns_number 4880
_diffrn_reflns_theta_full 25.242
_diffrn_reflns_theta_max 29.988
_diffrn_reflns_theta_min 2.684
_diffrn_source 'Enraf Nonius FR590'
_diffrn_standards_decay_% 2
_diffrn_standards_interval_time 120
_diffrn_standards_number 3
_exptl_absorpt_coefficient_mu 0.112
_exptl_absorpt_correction_type none
_exptl_crystal_colour colourless
_exptl_crystal_density_diffrn 1.338
_exptl_crystal_description irregular
_exptl_crystal_F_000 336
_exptl_crystal_size_max 0.400
_exptl_crystal_size_mid 0.350
_exptl_crystal_size_min 0.100
_refine_diff_density_max 0.176
_refine_diff_density_min -0.168
_refine_ls_extinction_method none
_refine_ls_goodness_of_fit_ref 0.986
_refine_ls_hydrogen_treatment constr
_refine_ls_matrix_type full
_refine_ls_number_parameters 203
_refine_ls_number_reflns 4573
_refine_ls_number_restraints 0
_refine_ls_restrained_S_all 0.986
_refine_ls_R_factor_all 0.1100
_refine_ls_R_factor_gt 0.0419
_refine_ls_shift/su_max 0.001
_refine_ls_shift/su_mean 0.000
_refine_ls_structure_factor_coef Fsqd
_refine_ls_weighting_details 'w=1/[\s^2^(Fo^2^)+(0.0579P)^2^+0.0763P] where P=(Fo^2^+2Fc^2^)/3'
_refine_ls_weighting_scheme calc
_refine_ls_wR_factor_gt 0.1040
_refine_ls_wR_factor_ref 0.1279
_reflns_number_gt 2571
_reflns_number_total 4573
_reflns_threshold_expression 'I > 2\s(I)'
_cod_data_source_file hb7916sup1.cif
_cod_data_source_block I
_cod_database_code 2243415
_shelx_space_group_comment
;
The symmetry employed for this shelxl refinement is uniquely defined
by the following loop, which should always be used as a source of
symmetry information in preference to the above space-group names.
They are only intended as comments.
;
_shelx_estimated_absorpt_t_min 0.957
_shelx_estimated_absorpt_t_max 0.989

loop_
_space_group_symop_operation_xyz
'x, y, z'
'-x, -y, -z'

loop_
_atom_site_type_symbol
_atom_site_label
_atom_site_fract_x
_atom_site_fract_y
_atom_site_fract_z
_atom_site_U_iso_or_equiv
_atom_site_adp_type
_atom_site_calc_flag
_atom_site_occupancy
_atom_site_disorder_assembly
_atom_site_disorder_group
O O1 0.28490(19) 0.08131(19) 0.64555(9) 0.0568(3) Uani d 1 . .
O O2 0.12213(18) 0.24723(18) 0.57354(8) 0.0513(3) Uani d 1 . .
O O3 0.35221(19) 0.33818(18) 0.83767(9) 0.0586(3) Uani d 1 . .
O O4 0.20434(18) 0.14935(17) 0.91551(8) 0.0504(3) Uani d 1 . .
O O5 -0.5275(2) -0.0729(2) 0.83254(9) 0.0662(4) Uani d 1 . .
O O6 -0.32790(16) -0.06328(15) 0.73314(7) 0.0424(3) Uani d 1 . .
O O7 -0.2014(3) 0.6135(2) 0.78612(11) 0.0753(4) Uani d 1 . .
O O8 -0.08692(17) 0.40628(15) 0.84074(7) 0.0426(3) Uani d 1 . .
N N1 0.0250(2) 0.1764(2) 0.69258(9) 0.0433(3) Uani d 1 . .
C C1 0.0322(2) 0.0990(2) 0.76913(10) 0.0372(3) Uani d 1 . .
H H1 0.041065 -0.024702 0.752792 0.045 Uiso calc 1 . .
C C2 -0.1782(2) 0.0948(2) 0.79177(10) 0.0357(3) Uani d 1 . .
H H2 -0.177363 0.096071 0.853908 0.043 Uiso calc 1 . .
C C3 -0.2178(2) 0.2626(2) 0.76694(10) 0.0388(3) Uani d 1 . .
H H3 -0.364464 0.257939 0.758613 0.047 Uiso calc 1 . .
C C4 -0.1353(2) 0.2683(2) 0.68313(11) 0.0430(4) Uani d 1 . .
H H4A -0.244190 0.204920 0.631224 0.052 Uiso calc 1 . .
H H4B -0.076679 0.392201 0.679209 0.052 Uiso calc 1 . .
C C5 0.1565(2) 0.1615(2) 0.63798(10) 0.0424(4) Uani d 1 . .
C C6 0.2518(3) 0.2410(3) 0.50973(13) 0.0631(5) Uani d 1 . .
H H6A 0.234590 0.116529 0.480776 0.076 Uiso calc 1 . .
H H6B 0.396809 0.298206 0.538377 0.076 Uiso calc 1 . .
C C7 0.1853(4) 0.3399(4) 0.44469(15) 0.0818(7) Uani d 1 . .
H H7A 0.041201 0.282919 0.417435 0.123 Uiso calc 1 . .
H H7B 0.266749 0.337723 0.400460 0.123 Uiso calc 1 . .
H H7C 0.204764 0.463198 0.474089 0.123 Uiso calc 1 . .
C C8 0.2155(2) 0.2132(2) 0.84352(11) 0.0404(3) Uani d 1 . .
C C9 0.3834(3) 0.2283(4) 0.98760(14) 0.0766(7) Uani d 1 . .
H H9A 0.506912 0.224946 0.966399 0.115 Uiso calc 1 . .
H H9B 0.370682 0.160845 1.032257 0.115 Uiso calc 1 . .
H H9C 0.391528 0.351722 1.012025 0.115 Uiso calc 1 . .
C C10 -0.4972(2) -0.1374(2) 0.76304(12) 0.0461(4) Uani d 1 . .
C C11 -0.6347(3) -0.3050(3) 0.69971(16) 0.0697(6) Uani d 1 . .
H H11A -0.581462 -0.404559 0.706145 0.104 Uiso calc 1 . .
H H11B -0.639848 -0.289168 0.640732 0.104 Uiso calc 1 . .
H H11C -0.771979 -0.329842 0.711270 0.104 Uiso calc 1 . .
C C12 -0.0926(3) 0.5768(2) 0.84243(13) 0.0500(4) Uani d 1 . .
C C13 0.0585(4) 0.7066(3) 0.92107(15) 0.0696(6) Uani d 1 . .
H H13A 0.194942 0.735689 0.908739 0.104 Uiso calc 1 . .
H H13B 0.058933 0.652183 0.970653 0.104 Uiso calc 1 . .
H H13C 0.018502 0.815216 0.934292 0.104 Uiso calc 1 . .

loop_
_atom_site_aniso_label
_atom_site_aniso_U_11
_atom_site_aniso_U_22
_atom_site_aniso_U_33
_atom_site_aniso_U_12
_atom_site_aniso_U_13
_atom_site_aniso_U_23
O1 0.0482(7) 0.0740(9) 0.0610(8) 0.0303(7) 0.0206(6) 0.0223(7)
O2 0.0509(7) 0.0668(8) 0.0457(6) 0.0205(6) 0.0212(5) 0.0231(6)
O3 0.0431(6) 0.0550(8) 0.0714(8) 0.0012(6) 0.0106(6) 0.0205(7)
O4 0.0476(6) 0.0545(7) 0.0462(6) 0.0117(6) 0.0003(5) 0.0186(6)
O5 0.0573(8) 0.0702(10) 0.0703(9) 0.0073(7) 0.0301(7) 0.0171(8)
O6 0.0357(5) 0.0405(6) 0.0475(6) 0.0065(5) 0.0088(5) 0.0092(5)
O7 0.0854(11) 0.0571(9) 0.0929(11) 0.0370(8) 0.0070(9) 0.0284(8)
O8 0.0440(6) 0.0367(6) 0.0497(6) 0.0151(5) 0.0096(5) 0.0122(5)
N1 0.0395(7) 0.0576(9) 0.0448(7) 0.0230(6) 0.0144(6) 0.0243(6)
C1 0.0345(7) 0.0403(8) 0.0423(8) 0.0148(6) 0.0098(6) 0.0168(7)
C2 0.0327(7) 0.0348(8) 0.0397(8) 0.0087(6) 0.0082(6) 0.0105(6)
C3 0.0322(7) 0.0404(8) 0.0458(8) 0.0125(6) 0.0082(6) 0.0127(7)
C4 0.0411(8) 0.0497(10) 0.0446(8) 0.0186(7) 0.0094(7) 0.0196(7)
C5 0.0359(7) 0.0520(10) 0.0389(8) 0.0111(7) 0.0086(6) 0.0118(7)
C6 0.0635(12) 0.0808(15) 0.0527(11) 0.0219(11) 0.0292(9) 0.0195(10)
C7 0.0946(17) 0.112(2) 0.0566(12) 0.0356(15) 0.0357(12) 0.0387(13)
C8 0.0357(7) 0.0424(9) 0.0477(9) 0.0155(7) 0.0101(6) 0.0154(7)
C9 0.0645(13) 0.0948(18) 0.0570(12) 0.0172(12) -0.0142(10) 0.0169(12)
C10 0.0358(8) 0.0443(9) 0.0596(10) 0.0088(7) 0.0106(7) 0.0200(8)
C11 0.0448(10) 0.0558(12) 0.0917(16) -0.0003(9) 0.0043(10) 0.0075(11)
C12 0.0516(9) 0.0402(9) 0.0677(12) 0.0181(8) 0.0229(9) 0.0213(9)
C13 0.0803(14) 0.0425(11) 0.0764(14) 0.0050(10) 0.0192(12) 0.0075(10)

loop_
_atom_type_symbol
_atom_type_description
_atom_type_scat_dispersion_real
_atom_type_scat_dispersion_imag
_atom_type_scat_source
C C 0.0033 0.0016 'International Tables Vol C Tables 4.2.6.8 and 6.1.1.4'
H H 0.0000 0.0000 'International Tables Vol C Tables 4.2.6.8 and 6.1.1.4'
N N 0.0061 0.0033 'International Tables Vol C Tables 4.2.6.8 and 6.1.1.4'
O O 0.0106 0.0060 'International Tables Vol C Tables 4.2.6.8 and 6.1.1.4'

loop_
_geom_angle_atom_site_label_1
_geom_angle_atom_site_label_2
_geom_angle_atom_site_label_3
_geom_angle_site_symmetry_1
_geom_angle_site_symmetry_3
_geom_angle
_geom_angle_publ_flag
C5 O2 C6 . . 115.92(14) ?
C8 O4 C9 . . 115.73(15) ?
C10 O6 C2 . . 116.20(12) ?
C12 O8 C3 . . 118.19(13) ?
C5 N1 C1 . . 121.34(13) ?
C5 N1 C4 . . 125.77(13) ?
C1 N1 C4 . . 112.89(12) ?
N1 C1 C8 . . 111.47(13) ?
N1 C1 C2 . . 102.32(12) ?
C8 C1 C2 . . 113.23(13) ?
N1 C1 H1 . . 109.9 ?
C8 C1 H1 . . 109.9 ?
C2 C1 H1 . . 109.9 ?
O6 C2 C3 . . 108.78(12) ?
O6 C2 C1 . . 106.68(12) ?
C3 C2 C1 . . 103.23(12) ?
O6 C2 H2 . . 112.5 ?
C3 C2 H2 . . 112.5 ?
C1 C2 H2 . . 112.5 ?
O8 C3 C2 . . 102.26(11) ?
O8 C3 C4 . . 111.80(12) ?
C2 C3 C4 . . 103.54(13) ?
O8 C3 H3 . . 112.8 ?
C2 C3 H3 . . 112.8 ?
C4 C3 H3 . . 112.8 ?
N1 C4 C3 . . 103.35(12) ?
N1 C4 H4A . . 111.1 ?
C3 C4 H4A . . 111.1 ?
N1 C4 H4B . . 111.1 ?
C3 C4 H4B . . 111.1 ?
H4A C4 H4B . . 109.1 ?
O1 C5 O2 . . 125.04(15) ?
O1 C5 N1 . . 124.93(15) ?
O2 C5 N1 . . 110.02(14) ?
O2 C6 C7 . . 106.76(17) ?
O2 C6 H6A . . 110.4 ?
C7 C6 H6A . . 110.4 ?
O2 C6 H6B . . 110.4 ?
C7 C6 H6B . . 110.4 ?
H6A C6 H6B . . 108.6 ?
C6 C7 H7A . . 109.5 ?
C6 C7 H7B . . 109.5 ?
H7A C7 H7B . . 109.5 ?
C6 C7 H7C . . 109.5 ?
H7A C7 H7C . . 109.5 ?
H7B C7 H7C . . 109.5 ?
O3 C8 O4 . . 124.90(16) ?
O3 C8 C1 . . 125.34(15) ?
O4 C8 C1 . . 109.73(13) ?
O4 C9 H9A . . 109.5 ?
O4 C9 H9B . . 109.5 ?
H9A C9 H9B . . 109.5 ?
O4 C9 H9C . . 109.5 ?
H9A C9 H9C . . 109.5 ?
H9B C9 H9C . . 109.5 ?
O5 C10 O6 . . 122.72(16) ?
O5 C10 C11 . . 125.62(16) ?
O6 C10 C11 . . 111.66(16) ?
C10 C11 H11A . . 109.5 ?
C10 C11 H11B . . 109.5 ?
H11A C11 H11B . . 109.5 ?
C10 C11 H11C . . 109.5 ?
H11A C11 H11C . . 109.5 ?
H11B C11 H11C . . 109.5 ?
O7 C12 O8 . . 122.72(18) ?
O7 C12 C13 . . 126.78(18) ?
O8 C12 C13 . . 110.46(16) ?
C12 C13 H13A . . 109.5 ?
C12 C13 H13B . . 109.5 ?
H13A C13 H13B . . 109.5 ?
C12 C13 H13C . . 109.5 ?
H13A C13 H13C . . 109.5 ?
H13B C13 H13C . . 109.5 ?

loop_
_geom_bond_atom_site_label_1
_geom_bond_atom_site_label_2
_geom_bond_site_symmetry_2
_geom_bond_distance
_geom_bond_publ_flag
O1 C5 . 1.2098(19) ?
O2 C5 . 1.345(2) ?
O2 C6 . 1.446(2) ?
O3 C8 . 1.1961(19) ?
O4 C8 . 1.3312(19) ?
O4 C9 . 1.445(2) ?
O5 C10 . 1.195(2) ?
O6 C10 . 1.3499(19) ?
O6 C2 . 1.4385(18) ?
O7 C12 . 1.195(2) ?
O8 C12 . 1.348(2) ?
O8 C3 . 1.4496(19) ?
N1 C5 . 1.351(2) ?
N1 C1 . 1.4518(19) ?
N1 C4 . 1.464(2) ?
C1 C8 . 1.524(2) ?
C1 C2 . 1.528(2) ?
C1 H1 . 0.9800 ?
C2 C3 . 1.521(2) ?
C2 H2 . 0.9800 ?
C3 C4 . 1.523(2) ?
C3 H3 . 0.9800 ?
C4 H4A . 0.9700 ?
C4 H4B . 0.9700 ?
C6 C7 . 1.484(3) ?
C6 H6A . 0.9700 ?
C6 H6B . 0.9700 ?
C7 H7A . 0.9600 ?
C7 H7B . 0.9600 ?
C7 H7C . 0.9600 ?
C9 H9A . 0.9600 ?
C9 H9B . 0.9600 ?
C9 H9C . 0.9600 ?
C10 C11 . 1.483(3) ?
C11 H11A . 0.9600 ?
C11 H11B . 0.9600 ?
C11 H11C . 0.9600 ?
C12 C13 . 1.496(3) ?
C13 H13A . 0.9600 ?
C13 H13B . 0.9600 ?
C13 H13C . 0.9600 ?

loop_
_geom_hbond_atom_site_label_D
_geom_hbond_atom_site_label_H
_geom_hbond_atom_site_label_A
_geom_hbond_site_symmetry_A
_geom_hbond_distance_DH
_geom_hbond_distance_HA
_geom_hbond_distance_DA
_geom_hbond_angle_DHA
C9 H9B O5 2_557 0.96 2.53 3.403(3) 151
C3 H3 O1 1_455 0.98 2.62 3.419(2) 139
C3 H3 O3 1_455 0.98 2.61 3.453(2) 144
C11 H11A O7 1_545 0.96 2.66 3.329(3) 127

loop_
_geom_torsion_atom_site_label_1
_geom_torsion_atom_site_label_2
_geom_torsion_atom_site_label_3
_geom_torsion_atom_site_label_4
_geom_torsion_site_symmetry_1
_geom_torsion_site_symmetry_2
_geom_torsion_site_symmetry_3
_geom_torsion_site_symmetry_4
_geom_torsion
_geom_torsion_publ_flag
C5 N1 C1 C8 . . . . 76.02(19) ?
C4 N1 C1 C8 . . . . -103.88(15) ?
C5 N1 C1 C2 . . . . -162.67(14) ?
C4 N1 C1 C2 . . . . 17.43(18) ?
C10 O6 C2 C3 . . . . -96.72(15) ?
C10 O6 C2 C1 . . . . 152.54(13) ?
N1 C1 C2 O6 . . . . 80.73(14) ?
C8 C1 C2 O6 . . . . -159.17(12) ?
N1 C1 C2 C3 . . . . -33.83(15) ?
C8 C1 C2 C3 . . . . 86.27(14) ?
C12 O8 C3 C2 . . . . -176.59(13) ?
C12 O8 C3 C4 . . . . 73.23(17) ?
O6 C2 C3 O8 . . . . 168.91(11) ?
C1 C2 C3 O8 . . . . -78.04(13) ?
O6 C2 C3 C4 . . . . -74.78(14) ?
C1 C2 C3 C4 . . . . 38.26(15) ?
C5 N1 C4 C3 . . . . -173.74(15) ?
C1 N1 C4 C3 . . . . 6.15(18) ?
O8 C3 C4 N1 . . . . 82.01(15) ?
C2 C3 C4 N1 . . . . -27.36(15) ?
C6 O2 C5 O1 . . . . -0.3(3) ?
C6 O2 C5 N1 . . . . -179.62(15) ?
C1 N1 C5 O1 . . . . 2.0(3) ?
C4 N1 C5 O1 . . . . -178.13(17) ?
C1 N1 C5 O2 . . . . -178.67(14) ?
C4 N1 C5 O2 . . . . 1.2(2) ?
C5 O2 C6 C7 . . . . 178.98(17) ?
C9 O4 C8 O3 . . . . -6.4(3) ?
C9 O4 C8 C1 . . . . 171.57(15) ?
N1 C1 C8 O3 . . . . -8.7(2) ?
C2 C1 C8 O3 . . . . -123.40(18) ?
N1 C1 C8 O4 . . . . 173.33(13) ?
C2 C1 C8 O4 . . . . 58.60(17) ?
C2 O6 C10 O5 . . . . 3.0(2) ?
C2 O6 C10 C11 . . . . -176.72(15) ?
C3 O8 C12 O7 . . . . 0.4(2) ?
C3 O8 C12 C13 . . . . -177.58(14) ?

_cod_database_fobs_code 2243415
